data_2019291
loop_
_publ_author_name
'Higuchi, Takeshi'
'Uchida, Ayana'
'Hashimoto, Masato'

_publ_section_title
;
 Calcium and strontium salts of
 (glycinato-\k^2^<i>N</i>,<i>O</i>)oxidobis(peroxido-\k^2^<i>O</i>,<i>O</i>')vanadate(V)
 tetrahydrate
;
_journal_issue 12
_journal_name_full 'Acta Crystallographica Section C'
_journal_page_first 1494
_journal_page_last 1497
_journal_paper_doi 10.1107/S0108270113031181
_journal_volume 69
_journal_year 2013
_chemical_formula_iupac 'Ca [V (C2 H4 N O2) (O2) O]], 4H2 O'
_chemical_formula_moiety 'C2 H4 N O7 V, Ca 2(H2 O), 2(H2 O)'
_chemical_formula_sum 'C2 H12 Ca N O11 V'
_chemical_formula_weight 317.15
_chemical_name_common
;
Calcium glycinatooxidodiperoxidovanadate(V) tetrahydrate
;
_chemical_name_systematic
'Calcium (glycinato-\k^2^<i>N</i>,<i>O</i>)oxidobis(peroxido-\k^2^<i>O</i>,<i>O</i>')vanadate(V) tetrahydrate'
_space_group_IT_number 14
_symmetry_cell_setting monoclinic
_symmetry_space_group_name_Hall '-P 2ybc'
_symmetry_space_group_name_H-M 'P 1 21/c 1'
_atom_sites_solution_hydrogens difmap
_atom_sites_solution_primary direct
_atom_sites_solution_secondary difmap
_audit_creation_method SHELXL-97
_cell_angle_alpha 90.00
_cell_angle_beta 106.016(3)
_cell_angle_gamma 90.00
_cell_formula_units_Z 4
_cell_length_a 9.079(2)
_cell_length_b 8.564(2)
_cell_length_c 13.833(4)
_cell_measurement_reflns_used 3954
_cell_measurement_temperature 93(2)
_cell_measurement_theta_max 30.0208
_cell_measurement_theta_min 3.0642
_cell_volume 1033.8(4)
_computing_cell_refinement 'CrystalClear (Rigaku, 2008)'
_computing_data_collection 'CrystalClear (Rigaku, 2008)'
_computing_data_reduction 'CrystalClear (Rigaku, 2008)'
_computing_molecular_graphics 'ORTEP-3 for Windows (Farrugia, 2012)'
_computing_publication_material 'SHELXL97 (Sheldrick, 2008)'
_computing_structure_refinement 'SHELXL-97 (Sheldrick, 2008)'
_computing_structure_solution 'SHELXS-97 (Sheldrick, 2008)'
_diffrn_ambient_temperature 93(2)
_diffrn_detector_area_resol_mean 28.5714
_diffrn_measured_fraction_theta_full 0.977
_diffrn_measured_fraction_theta_max 0.977
_diffrn_measurement_device_type 'Rigaku Saturn724+ (4x4 bin mode)'
_diffrn_measurement_method CCD
_diffrn_radiation_monochromator confocal
_diffrn_radiation_source 'fine-focus rotating anode'
_diffrn_radiation_type MoK\a
_diffrn_radiation_wavelength 0.71069
_diffrn_reflns_av_R_equivalents 0.0210
_diffrn_reflns_av_sigmaI/netI 0.0163
_diffrn_reflns_limit_h_max 12
_diffrn_reflns_limit_h_min -10
_diffrn_reflns_limit_k_max 11
_diffrn_reflns_limit_k_min -9
_diffrn_reflns_limit_l_max 19
_diffrn_reflns_limit_l_min -19
_diffrn_reflns_number 9037
_diffrn_reflns_reduction_process 'Lp corrections applied'
_diffrn_reflns_theta_full 30.02
_diffrn_reflns_theta_max 30.02
_diffrn_reflns_theta_min 3.06
_exptl_absorpt_coefficient_mu 1.508
_exptl_absorpt_correction_T_max 0.8801
_exptl_absorpt_correction_T_min 0.8095
_exptl_absorpt_correction_type numerical
_exptl_absorpt_process_details '(CrystalClear; Rigaku, 2008)'
_exptl_crystal_colour yellow
_exptl_crystal_density_diffrn 2.038
_exptl_crystal_density_method 'not measured'
_exptl_crystal_description prism
_exptl_crystal_F_000 648
_exptl_crystal_size_max 0.195
_exptl_crystal_size_mid 0.175
_exptl_crystal_size_min 0.171
_refine_diff_density_max 0.492
_refine_diff_density_min -0.340
_refine_ls_extinction_method none
_refine_ls_goodness_of_fit_ref 1.078
_refine_ls_hydrogen_treatment mixed
_refine_ls_matrix_type full
_refine_ls_number_parameters 181
_refine_ls_number_reflns 2951
_refine_ls_number_restraints 8
_refine_ls_restrained_S_all 1.079
_refine_ls_R_factor_all 0.0184
_refine_ls_R_factor_gt 0.0175
_refine_ls_shift/su_max 0.001
_refine_ls_shift/su_mean 0.000
_refine_ls_structure_factor_coef Fsqd
_refine_ls_weighting_details 'calc w=1/[\s^2^(Fo^2^)+(0.0239P)^2^+0.4294P] where P=(Fo^2^+2Fc^2^)/3'
_refine_ls_weighting_scheme calc
_refine_ls_wR_factor_gt 0.0475
_refine_ls_wR_factor_ref 0.0481
_reflns_number_gt 2833
_reflns_number_total 2951
_reflns_threshold_expression I>2sigma(I)
_cod_data_source_file fg3311.cif
_cod_data_source_block I.Ca
_cod_original_sg_symbol_H-M 'P 21/c'
_cod_database_code 2019291

loop_
_symmetry_equiv_pos_as_xyz
'x, y, z'
'x, -y+1/2, z+1/2'
'-x, -y, -z'
'-x, y-1/2, -z-1/2'

loop_
_atom_site_type_symbol
_atom_site_label
_atom_site_fract_x
_atom_site_fract_y
_atom_site_fract_z
_atom_site_U_iso_or_equiv
_atom_site_adp_type
_atom_site_calc_flag
_atom_site_refinement_flags
_atom_site_occupancy
_atom_site_symmetry_multiplicity
V V1 0.267405(17) 0.489347(18) 0.099419(11) 0.00567(5) Uani d . 1 1
O O1 0.20021(8) 0.66573(8) 0.08533(5) 0.00964(13) Uani d . 1 1
O O2 0.37775(8) 0.51498(8) 0.24168(5) 0.00899(13) Uani d . 1 1
O O3 0.47413(8) 0.53106(8) 0.17149(5) 0.00869(12) Uani d . 1 1
O O4 0.32714(8) 0.45143(9) -0.01875(5) 0.01003(13) Uani d . 1 1
O O5 0.17011(8) 0.39934(8) -0.02766(5) 0.01000(13) Uani d . 1 1
O O6 0.34102(8) 0.23980(8) 0.14585(5) 0.00841(12) Uani d . 1 1
O O7 0.24413(8) -0.00095(8) 0.14566(5) 0.00983(13) Uani d . 1 1
C C1 0.23216(10) 0.14522(11) 0.14178(6) 0.00761(16) Uani d . 1 1
C C2 0.07380(10) 0.21597(11) 0.12833(7) 0.00959(16) Uani d . 1 1
H H1A 0.0113(17) 0.1927(17) 0.0618(11) 0.014 Uiso d . 1 1
H H1B 0.0255(17) 0.1675(17) 0.1747(11) 0.014 Uiso d . 1 1
N N1 0.08323(9) 0.38744(10) 0.14280(6) 0.00861(14) Uani d . 1 1
H H2A 0.0030(17) 0.4294(18) 0.1083(11) 0.013 Uiso d . 1 1
H H2B 0.0904(16) 0.4069(17) 0.2043(11) 0.013 Uiso d . 1 1
Ca Ca1 0.57064(2) 0.29995(2) 0.276193(13) 0.00694(5) Uani d . 1 1
O O1W 0.47354(9) 0.31087(9) 0.41820(6) 0.01328(14) Uani d D 1 1
H HW1A 0.4205(17) 0.3817(18) 0.4257(12) 0.020 Uiso d D 1 1
H HW1B 0.4439(18) 0.2364(17) 0.4420(12) 0.020 Uiso d D 1 1
O O2W 0.72250(9) 0.30843(9) 0.16223(6) 0.01322(14) Uani d D 1 1
H HW2A 0.7216(19) 0.2264(17) 0.1333(11) 0.020 Uiso d D 1 1
H HW2B 0.7028(18) 0.3774(17) 0.1241(11) 0.020 Uiso d D 1 1
O O3W 0.95780(9) 0.64679(9) 0.65051(6) 0.01458(14) Uani d D 1 1
H HW3A 0.9318(19) 0.7264(17) 0.6175(12) 0.022 Uiso d D 1 1
H HW3B 1.0428(16) 0.6240(19) 0.6510(12) 0.022 Uiso d D 1 1
O O4W 0.72534(9) 0.46100(9) 0.56158(6) 0.01408(14) Uani d D 1 1
H HW4A 0.8052(17) 0.5155(17) 0.5836(13) 0.021 Uiso d D 1 1
H HW4B 0.7092(19) 0.4449(19) 0.5028(10) 0.021 Uiso d D 1 1

loop_
_atom_site_aniso_label
_atom_site_aniso_U_11
_atom_site_aniso_U_22
_atom_site_aniso_U_33
_atom_site_aniso_U_12
_atom_site_aniso_U_13
_atom_site_aniso_U_23
V1 0.00610(8) 0.00428(8) 0.00623(8) 0.00011(5) 0.00102(5) -0.00002(5)
O1 0.0096(3) 0.0072(3) 0.0114(3) 0.0009(2) 0.0017(2) 0.0001(2)
O2 0.0101(3) 0.0100(3) 0.0073(3) -0.0002(2) 0.0032(2) 0.0001(2)
O3 0.0074(3) 0.0096(3) 0.0092(3) -0.0008(2) 0.0023(2) 0.0003(2)
O4 0.0096(3) 0.0109(3) 0.0103(3) -0.0018(2) 0.0039(2) -0.0011(2)
O5 0.0086(3) 0.0112(3) 0.0094(3) -0.0027(2) 0.0012(2) -0.0020(2)
O6 0.0077(3) 0.0063(3) 0.0103(3) -0.0005(2) 0.0010(2) -0.0001(2)
O7 0.0105(3) 0.0055(3) 0.0124(3) 0.0001(2) 0.0014(2) 0.0001(2)
C1 0.0088(4) 0.0079(4) 0.0054(3) 0.0000(3) 0.0007(3) 0.0000(3)
C2 0.0082(4) 0.0065(4) 0.0139(4) -0.0007(3) 0.0027(3) 0.0003(3)
N1 0.0079(3) 0.0070(4) 0.0107(3) 0.0013(3) 0.0023(3) 0.0008(3)
Ca1 0.00694(8) 0.00515(9) 0.00816(8) -0.00004(6) 0.00113(6) 0.00061(5)
O1W 0.0169(3) 0.0088(3) 0.0171(3) 0.0023(3) 0.0097(3) 0.0024(3)
O2W 0.0170(3) 0.0092(4) 0.0154(3) 0.0023(3) 0.0078(3) 0.0024(3)
O3W 0.0118(3) 0.0148(4) 0.0174(3) 0.0016(3) 0.0044(3) 0.0056(3)
O4W 0.0150(3) 0.0143(4) 0.0127(3) -0.0005(3) 0.0035(3) -0.0018(3)

loop_
_atom_type_symbol
_atom_type_description
_atom_type_scat_dispersion_real
_atom_type_scat_dispersion_imag
_atom_type_scat_source
V V 0.3005 0.5294 'International Tables Vol C Tables 4.2.6.8 and 6.1.1.4'
Ca Ca 0.2262 0.3064 'International Tables Vol C Tables 4.2.6.8 and 6.1.1.4'
O O 0.0106 0.0060 'International Tables Vol C Tables 4.2.6.8 and 6.1.1.4'
N N 0.0061 0.0033 'International Tables Vol C Tables 4.2.6.8 and 6.1.1.4'
C C 0.0033 0.0016 'International Tables Vol C Tables 4.2.6.8 and 6.1.1.4'
H H 0.0000 0.0000 'International Tables Vol C Tables 4.2.6.8 and 6.1.1.4'

loop_
_geom_angle_atom_site_label_1
_geom_angle_atom_site_label_2
_geom_angle_atom_site_label_3
_geom_angle_site_symmetry_1
_geom_angle_site_symmetry_3
_geom_angle
_geom_angle_publ_flag
O1 V1 O4 . . 104.18(3) n
O1 V1 O5 . . 101.74(3) n
O4 V1 O5 . . 45.57(3) n
O1 V1 O3 . . 99.92(3) n
O4 V1 O3 . . 90.49(3) n
O5 V1 O3 . . 134.56(3) n
O1 V1 O2 . . 95.02(3) n
O4 V1 O2 . . 134.43(3) n
O5 V1 O2 . . 162.49(3) n
O3 V1 O2 . . 45.13(3) n
O1 V1 N1 . . 96.77(4) y
O4 V1 N1 . . 127.85(3) n
O5 V1 N1 . . 83.85(3) n
O3 V1 N1 . . 132.26(3) n
O2 V1 N1 . . 89.22(3) n
O1 V1 O6 . . 168.45(3) y
O4 V1 O6 . . 87.17(3) n
O5 V1 O6 . . 84.58(3) n
O3 V1 O6 . . 81.84(3) n
O2 V1 O6 . . 78.05(3) n
N1 V1 O6 . . 74.12(3) y
V1 O1 Ca1 . 4_666 97.02(3) n
O3 O2 V1 . . 65.35(4) n
O3 O2 Ca1 . . 71.57(4) n
V1 O2 Ca1 . . 104.30(3) n
O3 O2 Ca1 . 4_666 71.65(4) n
V1 O2 Ca1 . 4_666 93.88(3) n
Ca1 O2 Ca1 . 4_666 126.60(3) n
O2 O3 V1 . . 69.52(4) n
O2 O3 Ca1 . . 73.68(4) n
V1 O3 Ca1 . . 107.26(3) n
O2 O3 Ca1 . 4_666 73.81(4) n
V1 O3 Ca1 . 4_666 96.31(3) n
Ca1 O3 Ca1 . 4_666 129.34(3) n
O5 O4 V1 . . 67.66(4) n
O4 O5 V1 . . 66.77(4) n
C1 O6 V1 . . 115.00(6) n
C1 O6 Ca1 . . 132.39(6) n
V1 O6 Ca1 . . 97.85(3) n
C1 O7 Ca1 . 4_656 139.42(6) n
O7 C1 O6 . . 125.30(9) y
O7 C1 C2 . . 117.97(8) y
O6 C1 C2 . . 116.71(8) y
N1 C2 C1 . . 111.12(8) n
N1 C2 H1A . . 109.4(9) n
C1 C2 H1A . . 108.8(9) n
N1 C2 H1B . . 110.9(9) n
C1 C2 H1B . . 109.5(9) n
H1A C2 H1B . . 106.9(12) n
C2 N1 V1 . . 113.05(6) n
C2 N1 H2A . . 109.9(10) n
V1 N1 H2A . . 107.1(10) n
C2 N1 H2B . . 108.3(10) n
V1 N1 H2B . . 110.8(10) n
H2A N1 H2B . . 107.6(14) n
O2W Ca1 O1W . . 166.29(3) n
O2W Ca1 O6 . . 92.92(3) n
O1W Ca1 O6 . . 100.74(3) n
O2W Ca1 O7 . 4_666 79.38(3) n
O1W Ca1 O7 . 4_666 88.49(3) n
O6 Ca1 O7 . 4_666 146.53(2) n
O2W Ca1 O3 . . 76.22(3) n
O1W Ca1 O3 . . 107.60(3) n
O6 Ca1 O3 . . 68.76(3) n
O7 Ca1 O3 4_666 . 77.77(3) n
O2W Ca1 O3 . 4_656 113.30(3) n
O1W Ca1 O3 . 4_656 70.49(3) n
O6 Ca1 O3 . 4_656 80.91(2) n
O7 Ca1 O3 4_666 4_656 132.13(3) n
O3 Ca1 O3 . 4_656 148.870(13) n
O2W Ca1 O2 . . 110.94(3) n
O1W Ca1 O2 . . 74.16(3) n
O6 Ca1 O2 . . 66.25(3) n
O7 Ca1 O2 4_666 . 86.00(3) n
O3 Ca1 O2 . . 34.75(2) n
O3 Ca1 O2 4_656 . 125.32(3) n
O2W Ca1 O2 . 4_656 78.76(3) n
O1W Ca1 O2 . 4_656 104.04(3) n
O6 Ca1 O2 . 4_656 82.22(2) n
O7 Ca1 O2 4_666 4_656 126.95(3) n
O3 Ca1 O2 . 4_656 140.19(3) n
O3 Ca1 O2 4_656 4_656 34.54(2) n
O2 Ca1 O2 . 4_656 147.038(16) n
O2W Ca1 O1 . 4_656 90.53(3) n
O1W Ca1 O1 . 4_656 79.42(3) n
O6 Ca1 O1 . 4_656 142.05(3) n
O7 Ca1 O1 4_666 4_656 71.10(3) n
O3 Ca1 O1 . 4_656 147.95(2) n
O3 Ca1 O1 4_656 4_656 63.17(2) n
O2 Ca1 O1 . 4_656 145.33(2) n
O2 Ca1 O1 4_656 4_656 61.45(2) n
Ca1 O1W HW1A . . 120.9(12) n
Ca1 O1W HW1B . . 123.8(12) n
HW1A O1W HW1B . . 105.6(16) n
Ca1 O2W HW2A . . 112.0(11) n
Ca1 O2W HW2B . . 114.0(12) n
HW2A O2W HW2B . . 110.8(16) n
HW3A O3W HW3B . . 109.8(16) n
HW4A O4W HW4B . . 111.1(17) n

loop_
_geom_bond_atom_site_label_1
_geom_bond_atom_site_label_2
_geom_bond_site_symmetry_2
_geom_bond_distance
_geom_bond_publ_flag
V1 O1 . 1.6206(8) y
V1 O4 . 1.8870(8) y
V1 O5 . 1.8994(8) y
V1 O3 . 1.9004(8) y
V1 O2 . 1.9587(8) y
V1 N1 . 2.1146(9) y
V1 O6 . 2.2780(8) y
O2 O3 . 1.4819(10) n
O2 Ca1 4_666 2.5101(9) n
O3 Ca1 4_666 2.4807(9) n
O4 O5 . 1.4663(10) n
C1 O6 . 1.2671(11) y
C1 O7 . 1.2564(12) y
O7 Ca1 4_656 2.4291(8) n
C1 C2 . 1.5236(13) n
C2 N1 . 1.4814(13) n
C2 H1A . 0.959(15) n
C2 H1B . 0.966(15) n
N1 H2A . 0.834(15) n
N1 H2B . 0.852(15) n
Ca1 O2 . 2.4949(8) y
Ca1 O3 . 2.4663(8) y
Ca1 O6 . 2.4059(8) y
Ca1 O2W . 2.3644(9) y
Ca1 O1W . 2.3665(9) y
Ca1 O7 4_666 2.4291(8) y
Ca1 O3 4_656 2.4807(9) y
Ca1 O2 4_656 2.5101(9) y
Ca1 O1 4_656 2.6682(8) y
O1W HW1A . 0.799(13) n
O1W HW1B . 0.798(13) n
O2W HW2A . 0.807(13) n
O2W HW2B . 0.779(13) n
O3W HW3A . 0.819(13) n
O3W HW3B . 0.794(13) n
O4W HW4A . 0.845(14) n
O4W HW4B . 0.798(13) n

loop_
_geom_hbond_atom_site_label_D
_geom_hbond_atom_site_label_H
_geom_hbond_atom_site_label_A
_geom_hbond_site_symmetry_A
_geom_hbond_distance_DH
_geom_hbond_distance_HA
_geom_hbond_distance_DA
_geom_hbond_angle_DHA
N1 H2A O5 3_565 0.834(15) 2.213(15) 3.0232(11) 163.8(14)
N1 H2B O3W 3_666 0.852(15) 2.218(15) 2.9979(14) 152.2(13)
O1W HW1A O4W 3_666 0.799(13) 1.931(13) 2.7266(12) 174.2(16)
O1W HW1B O4 2 0.798(13) 2.079(14) 2.8659(11) 168.7(16)
O2W HW2A O4W 2_554 0.807(13) 1.892(14) 2.6987(12) 177.1(16)
O2W HW2B O4 3_665 0.779(13) 2.032(13) 2.8069(12) 173.1(16)
O3W HW3A O5 4_666 0.819(13) 1.989(14) 2.7974(11) 169.0(17)
O3W HW3B O7 2_655 0.794(13) 2.129(14) 2.9014(12) 164.4(16)
O4W HW4A O3W . 0.845(14) 1.826(14) 2.6583(12) 168.0(17)
O4W HW4B O7 4_666 0.798(13) 2.256(14) 2.9732(13) 149.8(16)
